data_7126655
loop_
_publ_author_name
'Mandal, Debdeep'
'Stein, Felix'
'Chandra, Shubhadeep'
'Neuman, Nicol\'as I'
'Sarkar, Pallavi'
'Das, Shubhajit'
'Kundu, Abhinanda'
'Sarkar, Arighna'
'Rawat, Hemant'
'Pati, Swapan K.'
'Chandrasekhar, Vadapalli'
'Sarkar, Biprajit'
'Jana, Anukul'

_publ_section_title
;
 Trisubstituted geminal diazaalkene derived transient 1,2-carbodications.
;
_journal_issue 59
_journal_name_full 'Chemical communications (Cambridge, England)'
_journal_page_first 8233
_journal_page_last 8236
_journal_paper_doi 10.1039/d0cc02807j
_journal_volume 56
_journal_year 2020
_chemical_formula_moiety 'C F3 O3 S, C19 H36 N3'
_chemical_formula_sum 'C20 H36 F3 N3 O3 S'
_chemical_formula_weight 455.58
_space_group_crystal_system monoclinic
_space_group_IT_number 14
_space_group_name_Hall '-P 2yn'
_space_group_name_H-M_alt 'P 1 21/n 1'
_atom_sites_solution_hydrogens geom
_atom_sites_solution_primary dual
_audit_creation_date 2019-09-06
_audit_creation_method
;
Olex2 1.2
(compiled 2018.05.29 svn.r3508 for OlexSys, GUI svn.r5506)
;
_audit_update_record
;
2019-09-06 deposited with the CCDC.	2020-06-08 downloaded from the CCDC.
;
_cell_angle_alpha 90
_cell_angle_beta 95.002(6)
_cell_angle_gamma 90
_cell_formula_units_Z 4
_cell_length_a 11.5596(6)
_cell_length_b 16.1768(9)
_cell_length_c 12.4775(8)
_cell_measurement_reflns_used 7527
_cell_measurement_temperature 120.00(10)
_cell_measurement_theta_max 28.5040
_cell_measurement_theta_min 2.9950
_cell_volume 2324.4(2)
_computing_cell_refinement 'CrysAlisPro 1.171.39.29d (Rigaku OD, 2017)'
_computing_data_collection 'CrysAlisPro 1.171.39.29d (Rigaku OD, 2017)'
_computing_data_reduction 'CrysAlisPro 1.171.39.29d (Rigaku OD, 2017)'
_computing_molecular_graphics 'Olex2 (Dolomanov et al., 2009)'
_computing_publication_material 'Olex2 (Dolomanov et al., 2009)'
_computing_structure_refinement 'ShelXL (Sheldrick, 2015)'
_computing_structure_solution 'ShelXT (Sheldrick, 2015)'
_diffrn_ambient_environment N~2~
_diffrn_ambient_temperature 120.00(10)
_diffrn_detector 'CCD plate'
_diffrn_measured_fraction_theta_full 0.997
_diffrn_measured_fraction_theta_max 0.890
_diffrn_measurement_details
;
List of Runs (angles in degrees, time in seconds):

  # Type    Start    End  Width  t~exp~   \w     \q     \k     \f   Frames
#--------------------------------------------------------------------------
  1  \w     70.00  95.00   0.50   40.00    --    7.10  77.00 -60.00   50
  2  \w     62.00  93.00   0.50   40.00    --    7.10  38.00-150.00   62
  3  \w     59.00  96.00   0.50   40.00    --    7.10  77.00-150.00   74
  4  \w    -26.00  30.00   0.50   40.00    --   -7.50  57.00 -90.00  112
  5  \w    -63.00  35.00   0.50   40.00    --   -7.50 -82.00 -90.00  196
  6  \w      5.00  35.00   0.50   40.00    --   -7.50 -82.00 -60.00   60
  7  \w     46.00  71.00   0.50   40.00    --   -7.50  57.00 -90.00   50
  8  \w    -59.00 -32.00   0.50   40.00    --   -7.50 -82.00 -60.00   54
;
_diffrn_measurement_device 'four-circle diffractometer'
_diffrn_measurement_device_type 'XtaLAB AFC12 (RINC): Kappa single'
_diffrn_measurement_method '\w scans'
_diffrn_orient_matrix_type 'CrysAlisPro convention (1999,Acta A55,543-557)'
_diffrn_orient_matrix_UB_11 0.0190717000
_diffrn_orient_matrix_UB_12 0.0173498000
_diffrn_orient_matrix_UB_13 -0.0475859000
_diffrn_orient_matrix_UB_21 0.0130111000
_diffrn_orient_matrix_UB_22 -0.0401321000
_diffrn_orient_matrix_UB_23 -0.0185083000
_diffrn_orient_matrix_UB_31 -0.0570687000
_diffrn_orient_matrix_UB_32 -0.0034050000
_diffrn_orient_matrix_UB_33 -0.0255363000
_diffrn_radiation_monochromator graphite
_diffrn_radiation_probe x-ray
_diffrn_radiation_type MoK\a
_diffrn_radiation_wavelength 0.71073
_diffrn_reflns_av_unetI/netI 0.0445
_diffrn_reflns_Laue_measured_fraction_full 0.997
_diffrn_reflns_Laue_measured_fraction_max 0.890
_diffrn_reflns_limit_h_max 15
_diffrn_reflns_limit_h_min -15
_diffrn_reflns_limit_k_max 22
_diffrn_reflns_limit_k_min -22
_diffrn_reflns_limit_l_max 16
_diffrn_reflns_limit_l_min -12
_diffrn_reflns_number 5448
_diffrn_reflns_point_group_measured_fraction_full 0.997
_diffrn_reflns_point_group_measured_fraction_max 0.890
_diffrn_reflns_theta_full 25.242
_diffrn_reflns_theta_max 28.965
_diffrn_reflns_theta_min 3.005
_diffrn_source 'fine-focus sealed X-ray tube'
_diffrn_source_type 'Enhance (Mo) X-ray Source'
_exptl_absorpt_coefficient_mu 0.188
_exptl_absorpt_correction_T_max 1.00000
_exptl_absorpt_correction_T_min 0.82214
_exptl_absorpt_correction_type multi-scan
_exptl_absorpt_process_details
;
CrysAlisPro 1.171.39.29d (Rigaku Oxford Diffraction, 2017)
Empirical absorption correction using spherical harmonics,
 implemented in SCALE3 ABSPACK scaling algorithm.
;
_exptl_crystal_colour colourless
_exptl_crystal_colour_primary colourless
_exptl_crystal_density_diffrn 1.302
_exptl_crystal_description block
_exptl_crystal_F_000 976
_exptl_crystal_size_max 0.14
_exptl_crystal_size_mid 0.13
_exptl_crystal_size_min 0.11
_refine_diff_density_max 1.211
_refine_diff_density_min -0.640
_refine_diff_density_rms 0.092
_refine_ls_extinction_method none
_refine_ls_goodness_of_fit_ref 1.071
_refine_ls_hydrogen_treatment constr
_refine_ls_matrix_type full
_refine_ls_number_parameters 337
_refine_ls_number_reflns 5448
_refine_ls_number_restraints 564
_refine_ls_restrained_S_all 1.043
_refine_ls_R_factor_all 0.1269
_refine_ls_R_factor_gt 0.1055
_refine_ls_shift/su_max 0.000
_refine_ls_shift/su_mean 0.000
_refine_ls_structure_factor_coef Fsqd
_refine_ls_weighting_details 'w=1/[\s^2^(Fo^2^)+(0.1063P)^2^+6.6290P] where P=(Fo^2^+2Fc^2^)/3'
_refine_ls_weighting_scheme calc
_refine_ls_wR_factor_gt 0.2703
_refine_ls_wR_factor_ref 0.2841
_reflns_Friedel_coverage 0.000
_reflns_number_gt 4226
_reflns_number_total 5448
_reflns_threshold_expression 'I > 2\s(I)'
_cod_data_source_file d0cc02807j2.cif
_cod_data_source_block aj0629
_cod_depositor_comments 'Adding full bibliography for 7126655--7126664.cif.'
_cod_database_code 7126655
_shelx_shelxl_version_number 2017/1
_chemical_oxdiff_formula 'C H N O S F'
_shelx_space_group_comment
;
The symmetry employed for this shelxl refinement is uniquely defined
by the following loop, which should always be used as a source of
symmetry information in preference to the above space-group names.
They are only intended as comments.
;
_shelx_estimated_absorpt_t_max 0.980
_shelx_estimated_absorpt_t_min 0.974
_reflns_odcompleteness_completeness 99.76
_reflns_odcompleteness_iscentric 1
_reflns_odcompleteness_theta 26.32
_olex2_refinement_description
;
1. Twinned data refinement
 Scales: 0.859(5)
 0.141(5)
2. Fixed Uiso
 At 1.2 times of:
  All C(H) groups, All C(H,H) groups
 At 1.5 times of:
  All C(H,H,H) groups
3. Restrained distances
 S1-O5 \\sim S1-O3
 with sigma of 0.02
 S1-O2 \\sim S1-O6
 with sigma of 0.02
 S1-O4 \\sim S1-O1
 with sigma of 0.02
 C20-F5 \\sim C20-F2
 with sigma of 0.02
 C20-F1 \\sim C20-F4
 with sigma of 0.02
 C20-F3 \\sim C20-F6
 with sigma of 0.02
4. Uiso/Uaniso restraints and constraints
All non-hydrogen atoms have similar U: within 2A with sigma of 0.04 and sigma
for terminal atoms of 0.08
5. Rigid body (RIGU) restrains
 All non-hydrogen atoms
 with sigma for 1-2 distances of 0.004 and sigma for 1-3 distances of 0.004
 All non-hydrogen atoms
 with sigma for 1-2 distances of 0.004 and sigma for 1-3 distances of 0.004
 All non-hydrogen atoms
 with sigma for 1-2 distances of 0.004 and sigma for 1-3 distances of 0.004
6. Others
 Sof(O3)=Sof(O1)=Sof(O6)=Sof(F2)=Sof(F4)=Sof(F6)=1-FVAR(1)
 Sof(O5)=Sof(F5)=Sof(O2)=Sof(F1)=Sof(F3)=Sof(O4)=FVAR(1)
7.a Ternary CH refined with riding coordinates:
 C9(H9), C5(H5)
7.b Secondary CH2 refined with riding coordinates:
 C4(H4A,H4B), C7(H7A,H7B)
7.c Idealised Me refined as rotating group:
 C11(H11A,H11B,H11C), C10(H10A,H10B,H10C), C18(H18A,H18B,H18C), C17(H17A,H17B,
 H17C), C13(H13A,H13B,H13C), C19(H19A,H19B,H19C), C16(H16A,H16B,H16C), C12(H12A,
 H12B,H12C), C14(H14A,H14B,H14C), C15(H15A,H15B,H15C)
;
_olex2_submission_special_instructions 'No special instructions were received'
_oxdiff_exptl_absorpt_empirical_details
;
Empirical correction (ABSPACK) includes:
- Absorption correction using spherical harmonics
- Frame scaling
;
_oxdiff_exptl_absorpt_empirical_full_max 1.344
_oxdiff_exptl_absorpt_empirical_full_min 0.791

loop_
_space_group_symop_operation_xyz
'x, y, z'
'-x+1/2, y+1/2, -z+1/2'
'-x, -y, -z'
'x-1/2, -y-1/2, z-1/2'

loop_
_atom_site_label
_atom_site_type_symbol
_atom_site_fract_x
_atom_site_fract_y
_atom_site_fract_z
_atom_site_U_iso_or_equiv
_atom_site_adp_type
_atom_site_occupancy
_atom_site_site_symmetry_order
_atom_site_calc_flag
_atom_site_refinement_flags_posn
_atom_site_refinement_flags_adp
_atom_site_refinement_flags_occupancy
_atom_site_disorder_assembly
_atom_site_disorder_group
S1 S 0.11470(9) 0.32627(7) 0.22931(9) 0.0418(3) Uani 1 1 d D U . . .
N2 N 0.4387(3) 0.2345(2) 0.1888(3) 0.0306(7) Uani 1 1 d . U . . .
N1 N 0.4738(3) 0.23533(19) 0.3592(3) 0.0329(7) Uani 1 1 d . U . . .
N3 N 0.5724(3) 0.50539(19) 0.2522(3) 0.0372(8) Uani 1 1 d . U . . .
C3 C 0.4631(3) 0.2830(2) 0.2731(3) 0.0304(8) Uani 1 1 d . U . . .
C6 C 0.6896(3) 0.3881(2) 0.2408(3) 0.0295(8) Uani 1 1 d . U . . .
O5 O 0.1679(10) 0.2578(7) 0.1869(12) 0.050(3) Uani 0.567(6) 1 d D U P A 1
C9 C 0.4721(3) 0.5613(2) 0.2539(3) 0.0326(8) Uani 1 1 d . U . . .
H9 H 0.504531 0.618549 0.251417 0.039 Uiso 1 1 calc R . . . .
C2 C 0.4354(3) 0.1526(2) 0.2220(3) 0.0287(7) Uani 1 1 d . U . . .
C1 C 0.4569(3) 0.1528(2) 0.3296(3) 0.0305(8) Uani 1 1 d . U . . .
C8 C 0.6847(3) 0.5413(2) 0.2344(4) 0.0360(9) Uani 1 1 d . U . . .
C20 C 0.1345(4) 0.3277(3) 0.3727(4) 0.0489(11) Uani 1 1 d D U . . .
C11 C 0.4143(4) 0.5560(3) 0.3600(4) 0.0459(11) Uani 1 1 d . U . . .
H11A H 0.366008 0.506243 0.359730 0.069 Uiso 1 1 calc GR . . . .
H11B H 0.365709 0.604987 0.367511 0.069 Uiso 1 1 calc GR . . . .
H11C H 0.474328 0.553522 0.420430 0.069 Uiso 1 1 calc GR . . . .
C10 C 0.3833(4) 0.5549(3) 0.1583(4) 0.0485(11) Uani 1 1 d . U . . .
H10A H 0.422371 0.558466 0.091863 0.073 Uiso 1 1 calc GR . . . .
H10B H 0.327193 0.600108 0.160460 0.073 Uiso 1 1 calc GR . . . .
H10C H 0.342691 0.501802 0.160563 0.073 Uiso 1 1 calc GR . . . .
C18 C 0.4120(5) 0.0828(3) 0.1468(5) 0.0610(15) Uani 1 1 d . U . . .
H18A H 0.338358 0.092334 0.103427 0.091 Uiso 1 1 calc GR . . . .
H18B H 0.407047 0.031405 0.187660 0.091 Uiso 1 1 calc GR . . . .
H18C H 0.474985 0.078482 0.099375 0.091 Uiso 1 1 calc GR . . . .
C17 C 0.4631(4) 0.0844(3) 0.4091(5) 0.0563(14) Uani 1 1 d . U . . .
H17A H 0.539564 0.084487 0.449662 0.084 Uiso 1 1 calc GR . . . .
H17B H 0.451001 0.031542 0.371391 0.084 Uiso 1 1 calc GR . . . .
H17C H 0.402716 0.092006 0.458700 0.084 Uiso 1 1 calc GR . . . .
C4 C 0.4707(4) 0.3753(3) 0.2752(6) 0.0632(17) Uani 1 1 d . U . . .
H4A H 0.399145 0.396045 0.234687 0.076 Uiso 1 1 calc R . . . .
H4B H 0.466311 0.392152 0.351007 0.076 Uiso 1 1 calc R . . . .
C5 C 0.5651(4) 0.4206(2) 0.2368(6) 0.0624(17) Uani 1 1 d . U . . .
H5 H 0.543103 0.418464 0.157550 0.075 Uiso 1 1 calc R . . . .
C7 C 0.7571(4) 0.4653(3) 0.2092(6) 0.0644(17) Uani 1 1 d . U . . .
H7A H 0.834046 0.467470 0.250668 0.077 Uiso 1 1 calc R . . . .
H7B H 0.769012 0.463754 0.131561 0.077 Uiso 1 1 calc R . . . .
C13 C 0.6801(6) 0.5977(3) 0.1352(5) 0.0691(17) Uani 1 1 d . U . . .
H13A H 0.640953 0.568767 0.073283 0.104 Uiso 1 1 calc GR . . . .
H13B H 0.759339 0.612056 0.119761 0.104 Uiso 1 1 calc GR . . . .
H13C H 0.637246 0.648188 0.149378 0.104 Uiso 1 1 calc GR . . . .
C19 C 0.4057(4) 0.2635(4) 0.0793(4) 0.0682(19) Uani 1 1 d . U . . .
H19A H 0.335871 0.234139 0.049877 0.102 Uiso 1 1 calc GR . . . .
H19B H 0.469244 0.252917 0.034077 0.102 Uiso 1 1 calc GR . . . .
H19C H 0.389757 0.323023 0.080641 0.102 Uiso 1 1 calc GR . . . .
C16 C 0.4955(6) 0.2600(4) 0.4720(4) 0.076(2) Uani 1 1 d . U . . .
H16A H 0.576656 0.248583 0.496929 0.114 Uiso 1 1 calc GR . . . .
H16B H 0.444304 0.228760 0.515720 0.114 Uiso 1 1 calc GR . . . .
H16C H 0.480096 0.319281 0.478788 0.114 Uiso 1 1 calc GR . . . .
C12 C 0.7340(6) 0.5916(3) 0.3289(6) 0.081(2) Uani 1 1 d . U . . .
H12A H 0.677701 0.633962 0.345699 0.121 Uiso 1 1 calc GR . . . .
H12B H 0.806039 0.618248 0.311277 0.121 Uiso 1 1 calc GR . . . .
H12C H 0.750263 0.555374 0.391362 0.121 Uiso 1 1 calc GR . . . .
C14 C 0.7317(5) 0.3583(6) 0.3491(5) 0.098(3) Uani 1 1 d . U . . .
H14A H 0.694445 0.390030 0.403452 0.148 Uiso 1 1 calc GR . . . .
H14B H 0.816101 0.365597 0.359985 0.148 Uiso 1 1 calc GR . . . .
H14C H 0.712623 0.299633 0.355591 0.148 Uiso 1 1 calc GR . . . .
C15 C 0.7049(5) 0.3229(4) 0.1579(6) 0.080(2) Uani 1 1 d . U . . .
H15A H 0.662286 0.273056 0.175534 0.120 Uiso 1 1 calc GR . . . .
H15B H 0.787537 0.309835 0.157116 0.120 Uiso 1 1 calc GR . . . .
H15C H 0.674718 0.343307 0.086967 0.120 Uiso 1 1 calc GR . . . .
F5 F 0.0889(10) 0.3843(8) 0.4211(12) 0.058(3) Uani 0.567(6) 1 d D U P A 2
O2 O -0.0001(5) 0.3453(5) 0.1976(5) 0.0604(17) Uani 0.567(6) 1 d D U P A 2
F1 F 0.0732(8) 0.2503(4) 0.3928(7) 0.077(2) Uani 0.567(6) 1 d D U P A 1
F3 F 0.2429(6) 0.3075(6) 0.4078(5) 0.082(3) Uani 0.567(6) 1 d D U P A 1
O4 O 0.1902(6) 0.4034(3) 0.2098(6) 0.0508(17) Uani 0.567(6) 1 d D U P A 1
O3 O 0.0987(12) 0.3998(5) 0.1894(7) 0.070(3) Uani 0.433(6) 1 d D U P A 2
O1 O -0.0025(6) 0.2762(6) 0.2337(8) 0.059(2) Uani 0.433(6) 1 d D U P A 2
O6 O 0.2006(11) 0.2678(12) 0.2090(18) 0.060(4) Uani 0.433(6) 1 d D U P A 3
F2 F 0.1530(11) 0.2715(6) 0.4357(7) 0.078(3) Uani 0.433(6) 1 d D U P A 3
F4 F 0.2351(7) 0.3838(6) 0.3975(6) 0.065(2) Uani 0.433(6) 1 d D U P A 2
F6 F 0.0542(15) 0.3782(13) 0.4164(19) 0.070(4) Uani 0.433(6) 1 d D U P A 2

loop_
_atom_site_aniso_label
_atom_site_aniso_U_11
_atom_site_aniso_U_22
_atom_site_aniso_U_33
_atom_site_aniso_U_23
_atom_site_aniso_U_13
_atom_site_aniso_U_12
S1 0.0382(6) 0.0399(6) 0.0459(6) -0.0088(5) -0.0043(4) 0.0136(4)
N2 0.0214(14) 0.0370(16) 0.0328(16) 0.0109(13) -0.0006(12) -0.0047(12)
N1 0.0423(18) 0.0245(15) 0.0331(16) -0.0038(12) 0.0109(14) -0.0093(13)
N3 0.0303(16) 0.0162(14) 0.067(2) 0.0057(14) 0.0128(15) 0.0009(12)
C3 0.0235(16) 0.0180(15) 0.051(2) 0.0036(14) 0.0100(15) 0.0002(12)
C6 0.0253(16) 0.0212(16) 0.041(2) 0.0012(15) 0.0000(15) 0.0016(13)
O5 0.051(7) 0.038(3) 0.065(7) -0.004(4) 0.023(5) 0.005(4)
C9 0.0335(18) 0.0154(15) 0.050(2) 0.0025(15) 0.0075(16) 0.0049(14)
C2 0.0241(16) 0.0235(16) 0.0394(19) -0.0044(14) 0.0074(14) -0.0054(13)
C1 0.0297(17) 0.0172(15) 0.045(2) 0.0043(14) 0.0030(15) -0.0025(13)
C8 0.0297(18) 0.0222(17) 0.056(2) -0.0015(16) 0.0027(17) -0.0041(14)
C20 0.049(2) 0.061(3) 0.039(2) 0.016(2) 0.0138(18) 0.009(2)
C11 0.057(3) 0.0244(19) 0.060(3) -0.0071(19) 0.026(2) 0.0002(18)
C10 0.053(3) 0.028(2) 0.062(3) 0.010(2) -0.010(2) 0.0060(19)
C18 0.056(3) 0.061(3) 0.069(3) -0.037(3) 0.026(3) -0.029(3)
C17 0.049(3) 0.044(3) 0.074(3) 0.036(3) -0.003(2) -0.007(2)
C4 0.036(2) 0.0186(18) 0.139(5) 0.015(2) 0.032(3) 0.0064(16)
C5 0.027(2) 0.0157(17) 0.145(6) -0.002(2) 0.014(3) 0.0012(14)
C7 0.034(2) 0.027(2) 0.134(5) 0.003(3) 0.018(3) -0.0011(17)
C13 0.088(4) 0.042(3) 0.085(4) 0.016(3) 0.049(3) -0.007(3)
C19 0.035(2) 0.124(5) 0.044(3) 0.044(3) -0.008(2) -0.017(3)
C16 0.092(4) 0.094(5) 0.044(3) -0.028(3) 0.020(3) -0.049(4)
C12 0.088(4) 0.037(3) 0.109(5) -0.015(3) -0.040(4) -0.013(3)
C14 0.040(3) 0.182(8) 0.070(4) 0.065(5) -0.014(3) -0.015(4)
C15 0.050(3) 0.105(5) 0.091(4) -0.059(4) 0.037(3) -0.037(3)
F5 0.082(6) 0.050(4) 0.045(4) 0.002(3) 0.016(4) -0.002(4)
O2 0.033(3) 0.090(4) 0.057(4) -0.009(3) -0.003(3) 0.017(3)
F1 0.111(6) 0.044(3) 0.086(5) 0.015(3) 0.063(4) -0.001(3)
F3 0.058(3) 0.148(8) 0.041(3) 0.024(4) 0.003(2) 0.033(4)
O4 0.060(4) 0.030(3) 0.064(4) 0.016(3) 0.016(3) -0.003(3)
O3 0.127(8) 0.034(4) 0.047(5) 0.004(3) -0.008(5) -0.001(4)
O1 0.026(3) 0.066(5) 0.083(6) -0.021(4) 0.001(3) -0.006(3)
O6 0.025(6) 0.078(9) 0.077(9) -0.021(6) 0.012(6) 0.014(6)
F2 0.111(8) 0.064(5) 0.060(5) 0.037(4) 0.006(5) 0.013(5)
F4 0.067(4) 0.090(6) 0.037(3) -0.017(4) 0.007(3) -0.026(4)
F6 0.081(7) 0.069(7) 0.063(6) -0.030(5) 0.023(5) -0.006(4)

loop_
_atom_type_symbol
_atom_type_description
_atom_type_scat_dispersion_real
_atom_type_scat_dispersion_imag
_atom_type_scat_source
C C 0.0033 0.0016 'International Tables Vol C Tables 4.2.6.8 and 6.1.1.4'
H H 0.0000 0.0000 'International Tables Vol C Tables 4.2.6.8 and 6.1.1.4'
F F 0.0171 0.0103 'International Tables Vol C Tables 4.2.6.8 and 6.1.1.4'
N N 0.0061 0.0033 'International Tables Vol C Tables 4.2.6.8 and 6.1.1.4'
O O 0.0106 0.0060 'International Tables Vol C Tables 4.2.6.8 and 6.1.1.4'
S S 0.1246 0.1234 'International Tables Vol C Tables 4.2.6.8 and 6.1.1.4'

loop_
_geom_angle_atom_site_label_1
_geom_angle_atom_site_label_2
_geom_angle_atom_site_label_3
_geom_angle
_geom_angle_site_symmetry_1
_geom_angle_site_symmetry_3
_geom_angle_publ_flag
O5 S1 C20 111.6(6) . . ?
O5 S1 O4 107.8(6) . . ?
O2 S1 C20 108.6(3) . . ?
O2 S1 O1 47.3(4) . . ?
O4 S1 C20 97.0(3) . . ?
O3 S1 C20 112.0(4) . . ?
O3 S1 O2 65.5(7) . . ?
O3 S1 O1 112.9(7) . . ?
O1 S1 C20 90.4(4) . . ?
O6 S1 C20 99.1(9) . . ?
C3 N2 C2 109.7(3) . . ?
C3 N2 C19 124.9(4) . . ?
C2 N2 C19 124.9(4) . . ?
C3 N1 C1 110.0(3) . . ?
C3 N1 C16 128.3(4) . . ?
C1 N1 C16 121.7(4) . . ?
C8 N3 C9 118.1(3) . . ?
C5 N3 C9 124.9(3) . . ?
C5 N3 C8 114.6(3) . . ?
N2 C3 C4 127.9(4) . . ?
N1 C3 N2 107.4(3) . . ?
N1 C3 C4 124.6(4) . . ?
C5 C6 C7 102.1(3) . . ?
C14 C6 C5 112.1(5) . . ?
C14 C6 C7 111.4(5) . . ?
C14 C6 C15 110.7(6) . . ?
C15 C6 C5 112.8(4) . . ?
C15 C6 C7 107.5(4) . . ?
N3 C9 H9 105.7 . . ?
N3 C9 C11 112.3(3) . . ?
N3 C9 C10 115.4(4) . . ?
C11 C9 H9 105.7 . . ?
C10 C9 H9 105.7 . . ?
C10 C9 C11 111.1(4) . . ?
N2 C2 C18 123.1(4) . . ?
C1 C2 N2 106.7(3) . . ?
C1 C2 C18 130.1(4) . . ?
N1 C1 C17 122.6(4) . . ?
C2 C1 N1 106.1(3) . . ?
C2 C1 C17 131.3(4) . . ?
N3 C8 C7 102.8(3) . . ?
N3 C8 C13 113.1(4) . . ?
N3 C8 C12 112.2(5) . . ?
C13 C8 C7 107.0(4) . . ?
C12 C8 C7 114.7(5) . . ?
C12 C8 C13 107.1(4) . . ?
F5 C20 S1 118.3(7) . . ?
F5 C20 F4 78.8(7) . . ?
F5 C20 F6 16.9(13) . . ?
F1 C20 S1 98.0(4) . . ?
F3 C20 S1 111.2(4) . . ?
F3 C20 F1 100.9(6) . . ?
F2 C20 S1 130.0(6) . . ?
F4 C20 S1 104.2(4) . . ?
F6 C20 S1 111.8(11) . . ?
F6 C20 F4 95.5(10) . . ?
C9 C11 H11A 109.5 . . ?
C9 C11 H11B 109.5 . . ?
C9 C11 H11C 109.5 . . ?
H11A C11 H11B 109.5 . . ?
H11A C11 H11C 109.5 . . ?
H11B C11 H11C 109.5 . . ?
C9 C10 H10A 109.5 . . ?
C9 C10 H10B 109.5 . . ?
C9 C10 H10C 109.5 . . ?
H10A C10 H10B 109.5 . . ?
H10A C10 H10C 109.5 . . ?
H10B C10 H10C 109.5 . . ?
C2 C18 H18A 109.5 . . ?
C2 C18 H18B 109.5 . . ?
C2 C18 H18C 109.5 . . ?
H18A C18 H18B 109.5 . . ?
H18A C18 H18C 109.5 . . ?
H18B C18 H18C 109.5 . . ?
C1 C17 H17A 109.5 . . ?
C1 C17 H17B 109.5 . . ?
C1 C17 H17C 109.5 . . ?
H17A C17 H17B 109.5 . . ?
H17A C17 H17C 109.5 . . ?
H17B C17 H17C 109.5 . . ?
C3 C4 H4A 106.5 . . ?
C3 C4 H4B 106.5 . . ?
H4A C4 H4B 106.5 . . ?
C5 C4 C3 123.4(4) . . ?
C5 C4 H4A 106.5 . . ?
C5 C4 H4B 106.5 . . ?
N3 C5 C6 106.9(3) . . ?
N3 C5 C4 119.9(4) . . ?
N3 C5 H5 100.3 . . ?
C6 C5 H5 100.3 . . ?
C4 C5 C6 123.8(4) . . ?
C4 C5 H5 100.3 . . ?
C6 C7 H7A 110.2 . . ?
C6 C7 H7B 110.2 . . ?
C8 C7 C6 107.4(4) . . ?
C8 C7 H7A 110.2 . . ?
C8 C7 H7B 110.2 . . ?
H7A C7 H7B 108.5 . . ?
C8 C13 H13A 109.5 . . ?
C8 C13 H13B 109.5 . . ?
C8 C13 H13C 109.5 . . ?
H13A C13 H13B 109.5 . . ?
H13A C13 H13C 109.5 . . ?
H13B C13 H13C 109.5 . . ?
N2 C19 H19A 109.5 . . ?
N2 C19 H19B 109.5 . . ?
N2 C19 H19C 109.5 . . ?
H19A C19 H19B 109.5 . . ?
H19A C19 H19C 109.5 . . ?
H19B C19 H19C 109.5 . . ?
N1 C16 H16A 109.5 . . ?
N1 C16 H16B 109.5 . . ?
N1 C16 H16C 109.5 . . ?
H16A C16 H16B 109.5 . . ?
H16A C16 H16C 109.5 . . ?
H16B C16 H16C 109.5 . . ?
C8 C12 H12A 109.5 . . ?
C8 C12 H12B 109.5 . . ?
C8 C12 H12C 109.5 . . ?
H12A C12 H12B 109.5 . . ?
H12A C12 H12C 109.5 . . ?
H12B C12 H12C 109.5 . . ?
C6 C14 H14A 109.5 . . ?
C6 C14 H14B 109.5 . . ?
C6 C14 H14C 109.5 . . ?
H14A C14 H14B 109.5 . . ?
H14A C14 H14C 109.5 . . ?
H14B C14 H14C 109.5 . . ?
C6 C15 H15A 109.5 . . ?
C6 C15 H15B 109.5 . . ?
C6 C15 H15C 109.5 . . ?
H15A C15 H15B 109.5 . . ?
H15A C15 H15C 109.5 . . ?
H15B C15 H15C 109.5 . . ?
C20 F5 F4 56.9(5) . . ?
S1 O2 O3 54.3(5) . . ?
O1 O2 S1 74.9(5) . . ?
O1 O2 O3 129.2(7) . . ?
S1 O3 O2 60.2(5) . . ?
O2 O1 S1 57.7(4) . . ?
C20 F4 F5 44.3(5) . . ?

loop_
_geom_bond_atom_site_label_1
_geom_bond_atom_site_label_2
_geom_bond_distance
_geom_bond_site_symmetry_2
_geom_bond_publ_flag
S1 O5 1.393(10) . ?
S1 C20 1.784(5) . ?
S1 O2 1.386(6) . ?
S1 O4 1.554(6) . ?
S1 O3 1.297(8) . ?
S1 O1 1.583(7) . ?
S1 O6 1.410(14) . ?
N2 C3 1.323(5) . ?
N2 C2 1.391(5) . ?
N2 C19 1.463(5) . ?
N1 C3 1.320(5) . ?
N1 C1 1.395(5) . ?
N1 C16 1.463(6) . ?
N3 C9 1.472(5) . ?
N3 C8 1.457(5) . ?
N3 C5 1.387(5) . ?
C3 C4 1.495(5) . ?
C6 C5 1.529(5) . ?
C6 C7 1.543(6) . ?
C6 C14 1.476(7) . ?
C6 C15 1.497(6) . ?
C9 H9 1.0000 . ?
C9 C11 1.536(6) . ?
C9 C10 1.508(6) . ?
C2 C1 1.343(6) . ?
C2 C18 1.477(6) . ?
C1 C17 1.484(5) . ?
C8 C7 1.534(6) . ?
C8 C13 1.534(7) . ?
C8 C12 1.504(7) . ?
C20 F5 1.240(12) . ?
C20 F1 1.470(7) . ?
C20 F3 1.332(7) . ?
C20 F2 1.208(8) . ?
C20 F4 1.487(8) . ?
C20 F6 1.384(14) . ?
C11 H11A 0.9800 . ?
C11 H11B 0.9800 . ?
C11 H11C 0.9800 . ?
C10 H10A 0.9800 . ?
C10 H10B 0.9800 . ?
C10 H10C 0.9800 . ?
C18 H18A 0.9800 . ?
C18 H18B 0.9800 . ?
C18 H18C 0.9800 . ?
C17 H17A 0.9800 . ?
C17 H17B 0.9800 . ?
C17 H17C 0.9800 . ?
C4 H4A 0.9900 . ?
C4 H4B 0.9900 . ?
C4 C5 1.431(6) . ?
C5 H5 1.0000 . ?
C7 H7A 0.9900 . ?
C7 H7B 0.9900 . ?
C13 H13A 0.9800 . ?
C13 H13B 0.9800 . ?
C13 H13C 0.9800 . ?
C19 H19A 0.9800 . ?
C19 H19B 0.9800 . ?
C19 H19C 0.9800 . ?
C16 H16A 0.9800 . ?
C16 H16B 0.9800 . ?
C16 H16C 0.9800 . ?
C12 H12A 0.9800 . ?
C12 H12B 0.9800 . ?
C12 H12C 0.9800 . ?
C14 H14A 0.9800 . ?
C14 H14B 0.9800 . ?
C14 H14C 0.9800 . ?
C15 H15A 0.9800 . ?
C15 H15B 0.9800 . ?
C15 H15C 0.9800 . ?
F5 F4 1.740(14) . ?
O2 O3 1.454(14) . ?
O2 O1 1.205(11) . ?

loop_
_twin_individual_id
_twin_individual_mass_fraction_refined
1 0.859(5)
2 0.141(5)
